data_7711741
loop_
_publ_author_name
'Ryan, Aisling L.'
'Northcote-Smith, Joshua'
'Mckeon, Aoife M.'
'Roe, Andrew'
'O&#x2019;Dowd, Paul'
'Twamley, Brendan'
'N\'i Chonghaile, Triona'
'Suntharalingam, Kogularamanan'
'Griffith, Darren Martin'

_publ_section_title
;
 A trans-Pt(II) hedgehog pathway inhibitor complex with cytotoxicity
 towards breast cancer stem cells and triple negative breast cancer cells
;
_journal_name_full 'Dalton Transactions'
_journal_paper_doi 10.1039/D2DT02865D
_journal_year 2022
_chemical_absolute_configuration ad
_chemical_formula_moiety 'C8 H11 Cl2 N O2 Pt S'
_chemical_formula_sum 'C8 H11 Cl2 N O2 Pt S'
_chemical_formula_weight 451.23
_space_group_crystal_system orthorhombic
_space_group_IT_number 19
_space_group_name_Hall 'P 2ac 2ab'
_space_group_name_H-M_alt 'P 21 21 21'
_atom_sites_solution_hydrogens geom
_atom_sites_solution_primary dual
_audit_creation_date 2021-01-21
_audit_creation_method
;
Olex2 1.3
(compiled 2020.11.12 svn.r5f609507 for OlexSys, GUI svn.r6226)
;
_audit_update_record
;
2022-08-11 deposited with the CCDC.	2022-10-31 downloaded from the CCDC.
;
_cell_angle_alpha 90
_cell_angle_beta 90
_cell_angle_gamma 90
_cell_formula_units_Z 4
_cell_length_a 7.8958(4)
_cell_length_b 8.1157(4)
_cell_length_c 19.7202(9)
_cell_measurement_reflns_used 9559
_cell_measurement_temperature 100(2)
_cell_measurement_theta_max 31.520
_cell_measurement_theta_min 2.714
_cell_volume 1263.67(11)
_computing_cell_refinement 'SAINT V8.38A (Bruker, 2018)'
_computing_data_collection 'APEX 3 (Bruker, 2017) '
_computing_data_reduction 'SAINT V8.38A (Bruker, 2018)'
_computing_molecular_graphics 'Olex2 (Dolomanov et al., 2009)'
_computing_publication_material 'Olex2 (Dolomanov et al., 2009)'
_computing_structure_refinement 'SHELXL  (Sheldrick, 2015)'
_computing_structure_solution 'SHELXT  (Sheldrick, 2015)'
_diffrn_ambient_temperature 100(2)
_diffrn_detector 'Bruker APEX2 area detector'
_diffrn_detector_area_resol_mean 8.33
_diffrn_detector_type 'CCD area detector'
_diffrn_measured_fraction_theta_full 1.000
_diffrn_measured_fraction_theta_max 1.000
_diffrn_measurement_device 'Kappa diffractometer'
_diffrn_measurement_device_type 'Bruker APEX2 Kappa Duo'
_diffrn_measurement_method '\w and \f scans'
_diffrn_radiation_detector APEX2
_diffrn_radiation_monochromator graphite
_diffrn_radiation_probe x-ray
_diffrn_radiation_type 'Mo K\a'
_diffrn_radiation_wavelength 0.71073
_diffrn_radiation_xray_symbol K-L~3~
_diffrn_reflns_av_R_equivalents 0.0487
_diffrn_reflns_av_unetI/netI 0.0249
_diffrn_reflns_Laue_measured_fraction_full 1.000
_diffrn_reflns_Laue_measured_fraction_max 1.000
_diffrn_reflns_limit_h_max 11
_diffrn_reflns_limit_h_min -11
_diffrn_reflns_limit_k_max 11
_diffrn_reflns_limit_k_min -11
_diffrn_reflns_limit_l_max 29
_diffrn_reflns_limit_l_min -29
_diffrn_reflns_number 68332
_diffrn_reflns_point_group_measured_fraction_full 1.000
_diffrn_reflns_point_group_measured_fraction_max 0.999
_diffrn_reflns_theta_full 25.242
_diffrn_reflns_theta_max 31.564
_diffrn_reflns_theta_min 2.065
_diffrn_source 'standard sealed X-ray tube'
_diffrn_source_current 45.0
_diffrn_source_power 2.25
_diffrn_source_type 'Siemens, KFF Mo 2K -90 C'
_diffrn_source_voltage 50.0
_exptl_absorpt_coefficient_mu 11.671
_exptl_absorpt_correction_T_max 0.7462
_exptl_absorpt_correction_T_min 0.6005
_exptl_absorpt_correction_type multi-scan
_exptl_absorpt_process_details
;
SADABS-2016/2 (Bruker,2016/2) was used for absorption correction.
wR2(int) was 0.0851 before and 0.0483 after correction.
The Ratio of minimum to maximum transmission is 0.8047.
The \l/2 correction factor is 0.00150.
;
_exptl_crystal_colour 'clear light yellow'
_exptl_crystal_colour_lustre clear
_exptl_crystal_colour_modifier light
_exptl_crystal_colour_primary yellow
_exptl_crystal_density_diffrn 2.372
_exptl_crystal_density_method 'not measured'
_exptl_crystal_description fragment
_exptl_crystal_F_000 840
_exptl_crystal_size_max 0.08
_exptl_crystal_size_mid 0.07
_exptl_crystal_size_min 0.05
_refine_diff_density_max 1.199
_refine_diff_density_min -1.432
_refine_diff_density_rms 0.129
_refine_ls_abs_structure_details
;
 Flack x determined using 1668 quotients [(I+)-(I-)]/[(I+)+(I-)]
 (Parsons, Flack and Wagner, Acta Cryst. B69 (2013) 249-259).
;
_refine_ls_abs_structure_Flack -0.004(3)
_refine_ls_extinction_method none
_refine_ls_goodness_of_fit_ref 1.091
_refine_ls_hydrogen_treatment constr
_refine_ls_matrix_type full
_refine_ls_number_parameters 138
_refine_ls_number_reflns 4231
_refine_ls_number_restraints 0
_refine_ls_restrained_S_all 1.091
_refine_ls_R_factor_all 0.0192
_refine_ls_R_factor_gt 0.0163
_refine_ls_shift/su_max 0.001
_refine_ls_shift/su_mean 0.000
_refine_ls_structure_factor_coef Fsqd
_refine_ls_weighting_details 'w=1/[\s^2^(Fo^2^)+0.3575P] where P=(Fo^2^+2Fc^2^)/3'
_refine_ls_weighting_scheme calc
_refine_ls_wR_factor_gt 0.0268
_refine_ls_wR_factor_ref 0.0274
_reflns_Friedel_coverage 0.745
_reflns_Friedel_fraction_full 1.000
_reflns_Friedel_fraction_max 0.999
_reflns_number_gt 4031
_reflns_number_total 4231
_reflns_threshold_expression 'I > 2\s(I)'
_cod_data_source_file d2dt02865d2.cif
_cod_data_source_block 1
_cod_database_code 7711741
_shelx_shelxl_version_number 2018/3
_shelx_space_group_comment
;
The symmetry employed for this shelxl refinement is uniquely defined
by the following loop, which should always be used as a source of
symmetry information in preference to the above space-group names.
They are only intended as comments.
;
_shelx_estimated_absorpt_t_max 0.593
_shelx_estimated_absorpt_t_min 0.455
_olex2_refinement_description
;
1. Fixed Uiso
 At 1.2 times of:
  All C(H) groups
 At 1.5 times of:
  All C(H,H,H) groups
2.a Aromatic/amide H refined with riding coordinates:
 C2(H2), C3(H3), C5(H5), C6(H6), C7(H7)
2.b Idealised Me refined as rotating group:
 C10(H10A,H10B,H10C), C11(H11A,H11B,H11C)
;
_olex2_exptl_crystal_mounting_method 'mounted in oil on a MiTeGen microloop'
_olex2_submission_original_sample_id ARY56R1_1
_olex2_submission_special_instructions 'No special instructions were received'

loop_
_space_group_symop_operation_xyz
'x, y, z'
'-x+1/2, -y, z+1/2'
'-x, y+1/2, -z+1/2'
'x+1/2, -y+1/2, -z'

loop_
_atom_site_label
_atom_site_type_symbol
_atom_site_fract_x
_atom_site_fract_y
_atom_site_fract_z
_atom_site_U_iso_or_equiv
_atom_site_adp_type
_atom_site_occupancy
_atom_site_site_symmetry_order
_atom_site_calc_flag
_atom_site_refinement_flags_posn
_atom_site_refinement_flags_adp
_atom_site_refinement_flags_occupancy
_atom_site_disorder_assembly
_atom_site_disorder_group
Pt1 Pt 0.38904(2) 0.41011(2) 0.41524(2) 0.01079(3) Uani 1 1 d . . . . .
Cl1 Cl 0.21242(11) 0.54654(11) 0.34119(4) 0.01717(18) Uani 1 1 d . . . . .
S1 S 0.40648(12) 0.19825(10) 0.34432(4) 0.01321(16) Uani 1 1 d . . . . .
N1 N 0.3669(3) 0.6038(3) 0.48114(13) 0.0110(5) Uani 1 1 d . . . . .
Cl2 Cl 0.57647(10) 0.29480(10) 0.49073(4) 0.01478(17) Uani 1 1 d . . . . .
C2 C 0.3198(4) 0.5773(5) 0.54614(17) 0.0150(6) Uani 1 1 d . . . . .
H2 H 0.293807 0.468437 0.560415 0.018 Uiso 1 1 calc R U . . .
C3 C 0.3088(4) 0.7046(4) 0.59219(19) 0.0150(7) Uani 1 1 d . . . . .
H3 H 0.275032 0.683844 0.637636 0.018 Uiso 1 1 calc R U . . .
C4 C 0.3475(4) 0.8632(4) 0.57138(17) 0.0128(7) Uani 1 1 d . . . . .
C5 C 0.3961(5) 0.8897(4) 0.50449(16) 0.0136(6) Uani 1 1 d . . . . .
H5 H 0.424930 0.997099 0.489211 0.016 Uiso 1 1 calc R U . . .
C6 C 0.4015(5) 0.7571(4) 0.46067(16) 0.0144(6) Uani 1 1 d . . . . .
H6 H 0.430861 0.775452 0.414562 0.017 Uiso 1 1 calc R U . . .
C7 C 0.3351(5) 1.0069(4) 0.61848(18) 0.0159(7) Uani 1 1 d . . . . .
H7 H 0.378904 1.110083 0.604040 0.019 Uiso 1 1 calc R U . . .
O8 O 0.2716(3) 0.9976(3) 0.67424(13) 0.0190(6) Uani 1 1 d . . . . .
O9 O 0.5149(3) 0.0587(3) 0.36253(13) 0.0197(6) Uani 1 1 d . . . . .
C10 C 0.1982(5) 0.1223(5) 0.3306(2) 0.0221(9) Uani 1 1 d . . . . .
H10A H 0.201737 0.032536 0.297373 0.033 Uiso 1 1 calc R U . . .
H10B H 0.126247 0.211349 0.313396 0.033 Uiso 1 1 calc R U . . .
H10C H 0.151779 0.081054 0.373445 0.033 Uiso 1 1 calc R U . . .
C11 C 0.4675(5) 0.2674(5) 0.26257(17) 0.0161(7) Uani 1 1 d . . . . .
H11A H 0.585969 0.303265 0.263656 0.024 Uiso 1 1 calc R U . . .
H11B H 0.395342 0.359983 0.248984 0.024 Uiso 1 1 calc R U . . .
H11C H 0.454814 0.177261 0.229907 0.024 Uiso 1 1 calc R U . . .

loop_
_atom_site_aniso_label
_atom_site_aniso_U_11
_atom_site_aniso_U_22
_atom_site_aniso_U_33
_atom_site_aniso_U_23
_atom_site_aniso_U_13
_atom_site_aniso_U_12
Pt1 0.01261(5) 0.01056(5) 0.00921(5) -0.00045(5) 0.00068(5) -0.00062(5)
Cl1 0.0168(4) 0.0200(4) 0.0147(4) 0.0011(3) -0.0019(3) 0.0034(3)
S1 0.0179(4) 0.0123(4) 0.0095(4) -0.0007(3) 0.0011(3) -0.0016(4)
N1 0.0128(14) 0.0095(12) 0.0106(12) -0.0025(11) 0.0017(10) 0.0011(12)
Cl2 0.0182(4) 0.0126(4) 0.0135(4) -0.0003(3) -0.0027(3) 0.0009(3)
C2 0.0167(15) 0.0124(16) 0.0159(16) 0.0022(15) 0.0016(12) -0.0003(15)
C3 0.0141(15) 0.0193(16) 0.0115(17) 0.0009(14) 0.0028(14) 0.0004(13)
C4 0.0109(15) 0.0147(15) 0.0128(17) -0.0003(12) 0.0005(11) 0.0010(11)
C5 0.0168(15) 0.0099(14) 0.0141(14) 0.0003(12) 0.0024(14) 0.0003(16)
C6 0.0176(17) 0.0125(15) 0.0131(15) 0.0017(12) 0.0008(14) -0.0015(15)
C7 0.0143(17) 0.0140(16) 0.0194(18) -0.0008(14) -0.0015(14) 0.0017(13)
O8 0.0200(14) 0.0228(13) 0.0142(13) -0.0035(11) 0.0026(11) 0.0016(11)
O9 0.0316(15) 0.0128(13) 0.0147(13) -0.0010(10) 0.0000(11) 0.0050(11)
C10 0.0220(19) 0.026(2) 0.0180(18) -0.0055(16) 0.0050(15) -0.0118(16)
C11 0.0196(18) 0.0186(18) 0.0102(17) -0.0020(14) 0.0017(13) -0.0021(15)

loop_
_atom_type_symbol
_atom_type_description
_atom_type_scat_dispersion_real
_atom_type_scat_dispersion_imag
_atom_type_scat_source
C C 0.0033 0.0016 'International Tables Vol C Tables 4.2.6.8 and 6.1.1.4'
H H 0.0000 0.0000 'International Tables Vol C Tables 4.2.6.8 and 6.1.1.4'
Cl Cl 0.1484 0.1585 'International Tables Vol C Tables 4.2.6.8 and 6.1.1.4'
N N 0.0061 0.0033 'International Tables Vol C Tables 4.2.6.8 and 6.1.1.4'
O O 0.0106 0.0060 'International Tables Vol C Tables 4.2.6.8 and 6.1.1.4'
Pt Pt -1.7033 8.3905 'International Tables Vol C Tables 4.2.6.8 and 6.1.1.4'
S S 0.1246 0.1234 'International Tables Vol C Tables 4.2.6.8 and 6.1.1.4'

loop_
_geom_angle_atom_site_label_1
_geom_angle_atom_site_label_2
_geom_angle_atom_site_label_3
_geom_angle
_geom_angle_site_symmetry_1
_geom_angle_site_symmetry_3
_geom_angle_publ_flag
S1 Pt1 Cl1 90.60(3) . . ?
S1 Pt1 Cl2 93.02(3) . . ?
N1 Pt1 Cl1 88.94(8) . . ?
N1 Pt1 S1 178.58(8) . . ?
N1 Pt1 Cl2 87.51(8) . . ?
Cl2 Pt1 Cl1 175.18(3) . . ?
O9 S1 Pt1 118.73(11) . . ?
O9 S1 C10 108.06(18) . . ?
O9 S1 C11 108.00(16) . . ?
C10 S1 Pt1 107.89(13) . . ?
C11 S1 Pt1 110.13(13) . . ?
C11 S1 C10 102.87(18) . . ?
C2 N1 Pt1 120.2(2) . . ?
C6 N1 Pt1 120.4(2) . . ?
C6 N1 C2 119.4(3) . . ?
N1 C2 H2 119.2 . . ?
N1 C2 C3 121.5(3) . . ?
C3 C2 H2 119.2 . . ?
C2 C3 H3 120.4 . . ?
C2 C3 C4 119.2(3) . . ?
C4 C3 H3 120.4 . . ?
C3 C4 C5 119.1(3) . . ?
C3 C4 C7 121.8(3) . . ?
C5 C4 C7 119.2(3) . . ?
C4 C5 H5 120.6 . . ?
C6 C5 C4 118.8(3) . . ?
C6 C5 H5 120.6 . . ?
N1 C6 C5 122.0(3) . . ?
N1 C6 H6 119.0 . . ?
C5 C6 H6 119.0 . . ?
C4 C7 H7 118.5 . . ?
O8 C7 C4 122.9(3) . . ?
O8 C7 H7 118.5 . . ?
S1 C10 H10A 109.5 . . ?
S1 C10 H10B 109.5 . . ?
S1 C10 H10C 109.5 . . ?
H10A C10 H10B 109.5 . . ?
H10A C10 H10C 109.5 . . ?
H10B C10 H10C 109.5 . . ?
S1 C11 H11A 109.5 . . ?
S1 C11 H11B 109.5 . . ?
S1 C11 H11C 109.5 . . ?
H11A C11 H11B 109.5 . . ?
H11A C11 H11C 109.5 . . ?
H11B C11 H11C 109.5 . . ?

loop_
_geom_bond_atom_site_label_1
_geom_bond_atom_site_label_2
_geom_bond_distance
_geom_bond_site_symmetry_2
_geom_bond_publ_flag
Pt1 Cl1 2.3029(9) . ?
Pt1 S1 2.2207(8) . ?
Pt1 N1 2.047(3) . ?
Pt1 Cl2 2.2983(8) . ?
S1 O9 1.465(3) . ?
S1 C10 1.777(4) . ?
S1 C11 1.774(4) . ?
N1 C2 1.352(4) . ?
N1 C6 1.336(4) . ?
C2 H2 0.9500 . ?
C2 C3 1.378(5) . ?
C3 H3 0.9500 . ?
C3 C4 1.385(5) . ?
C4 C5 1.390(4) . ?
C4 C7 1.494(5) . ?
C5 H5 0.9500 . ?
C5 C6 1.381(4) . ?
C6 H6 0.9500 . ?
C7 H7 0.9500 . ?
C7 O8 1.211(4) . ?
C10 H10A 0.9800 . ?
C10 H10B 0.9800 . ?
C10 H10C 0.9800 . ?
C11 H11A 0.9800 . ?
C11 H11B 0.9800 . ?
C11 H11C 0.9800 . ?

loop_
_geom_hbond_atom_site_label_D
_geom_hbond_atom_site_label_H
_geom_hbond_atom_site_label_A
_geom_hbond_distance_DH
_geom_hbond_distance_HA
_geom_hbond_distance_DA
_geom_hbond_angle_DHA
_geom_hbond_site_symmetry_A
_geom_hbond_publ_flag
C5 H5 O9 0.95 2.64 3.256(4) 123 1_565 yes
C6 H6 O9 0.95 2.60 3.246(4) 125 1_565 yes
C10 H10A O8 0.98 2.45 3.242(5) 138 2_564 yes

loop_
_geom_torsion_atom_site_label_1
_geom_torsion_atom_site_label_2
_geom_torsion_atom_site_label_3
_geom_torsion_atom_site_label_4
_geom_torsion
_geom_torsion_site_symmetry_1
_geom_torsion_site_symmetry_2
_geom_torsion_site_symmetry_3
_geom_torsion_site_symmetry_4
_geom_torsion_publ_flag
Pt1 N1 C2 C3 178.0(2) . . . . ?
Pt1 N1 C6 C5 -176.8(3) . . . . ?
N1 C2 C3 C4 -0.3(5) . . . . ?
C2 N1 C6 C5 2.1(5) . . . . ?
C2 C3 C4 C5 0.2(5) . . . . ?
C2 C3 C4 C7 178.9(3) . . . . ?
C3 C4 C5 C6 1.0(5) . . . . ?
C3 C4 C7 O8 -9.3(5) . . . . ?
C4 C5 C6 N1 -2.2(6) . . . . ?
C5 C4 C7 O8 169.4(4) . . . . ?
C6 N1 C2 C3 -0.8(5) . . . . ?
C7 C4 C5 C6 -177.8(3) . . . . ?
